data_2237688
loop_
_publ_author_name
'Da'i, Muhammad'
'Yanuar, Arry'
'Meiyanto, Edy'
'Jenie, Umar Anggara'
'Supardjan, Amir Margono'

_publ_section_title
;
 (2<i>E</i>,5<i>E</i>)-2,5-Bis(4-hydroxy-3-methoxybenzylidene)cyclopentanone
 ethanol monosolvate
;
_journal_coeditor_code QK2050
_journal_issue 4
_journal_name_full 'Acta Crystallographica Section E'
_journal_page_first o530
_journal_paper_doi 10.1107/S1600536813005229
_journal_volume 69
_journal_year 2013
_chemical_formula_iupac 'C21 H20 O5, C2 H6 O'
_chemical_formula_moiety 'C21 H20 O5, C2 H6 O'
_chemical_formula_sum 'C23 H26 O6'
_chemical_formula_weight 398.45
_chemical_name_systematic
;
(2<i>E</i>,5<i>E</i>)-2,5-Bis(4-hydroxy-3-methoxybenzylidene)cyclopentanone
ethanol monosolvate
;
_space_group_IT_number 14
_symmetry_cell_setting monoclinic
_symmetry_space_group_name_Hall '-P 2yn'
_symmetry_space_group_name_H-M 'P 1 21/n 1'
_atom_sites_solution_hydrogens geom
_atom_sites_solution_primary direct
_atom_sites_solution_secondary difmap
_cell_angle_alpha 90.0000
_cell_angle_beta 103.527(14)
_cell_angle_gamma 90.0000
_cell_formula_units_Z 4
_cell_length_a 8.880(4)
_cell_length_b 17.050(5)
_cell_length_c 13.950(5)
_cell_measurement_reflns_used 7488
_cell_measurement_temperature 296
_cell_measurement_theta_max 25.34
_cell_measurement_theta_min 3.00
_cell_volume 2053.5(13)
_computing_cell_refinement 'RAPID-AUTO (Rigaku, 2006)'
_computing_data_collection 'RAPID-AUTO (Rigaku, 2006)'
_computing_data_reduction 'RAPID-AUTO (Rigaku, 2006)'
_computing_molecular_graphics 'CrystalStructure (Rigaku, 2010)'
_computing_publication_material 'publCIF (Westrip, 2010)'
_computing_structure_refinement 'SHELXL97 (Sheldrick, 2008)'
_computing_structure_solution 'SIR2008 (Burla <i>et al.</i>, 2007)'
_diffrn_ambient_temperature 296
_diffrn_measured_fraction_theta_full 0.989
_diffrn_measured_fraction_theta_max 0.989
_diffrn_measurement_device_type 'Rigaku R-AXIS RAPID'
_diffrn_measurement_method \w
_diffrn_radiation_monochromator graphite
_diffrn_radiation_source 'fine-focus sealed tube'
_diffrn_radiation_type 'Mo K\a'
_diffrn_radiation_wavelength 0.71075
_diffrn_reflns_av_R_equivalents 0.1194
_diffrn_reflns_limit_h_max 10
_diffrn_reflns_limit_h_min -10
_diffrn_reflns_limit_k_max 20
_diffrn_reflns_limit_k_min -19
_diffrn_reflns_limit_l_max 13
_diffrn_reflns_limit_l_min -16
_diffrn_reflns_number 16083
_diffrn_reflns_theta_full 25.35
_diffrn_reflns_theta_max 25.35
_exptl_absorpt_coefficient_mu 0.093
_exptl_absorpt_correction_T_max 0.994
_exptl_absorpt_correction_T_min 0.671
_exptl_absorpt_correction_type multi-scan
_exptl_absorpt_process_details '(ABSCOR; Rigaku, 1995)'
_exptl_crystal_colour yellow
_exptl_crystal_density_diffrn 1.289
_exptl_crystal_density_method 'not measured'
_exptl_crystal_description block
_exptl_crystal_F_000 848.00
_exptl_crystal_size_max 0.120
_exptl_crystal_size_mid 0.100
_exptl_crystal_size_min 0.060
_refine_diff_density_max 0.144
_refine_diff_density_min -0.214
_refine_ls_extinction_method none
_refine_ls_goodness_of_fit_ref 1.004
_refine_ls_hydrogen_treatment constr
_refine_ls_matrix_type full
_refine_ls_number_parameters 268
_refine_ls_number_reflns 3720
_refine_ls_number_restraints 0
_refine_ls_restrained_S_all 1.004
_refine_ls_R_factor_all 0.1752
_refine_ls_R_factor_gt 0.0698
_refine_ls_shift/su_max 0.000
_refine_ls_shift/su_mean 0.000
_refine_ls_structure_factor_coef Fsqd
_refine_ls_weighting_details 'calc w=1/[\s^2^(Fo^2^)+(0.0566P)^2^+0.4936P] where P=(Fo^2^+2Fc^2^)/3'
_refine_ls_weighting_scheme calc
_refine_ls_wR_factor_gt 0.1233
_refine_ls_wR_factor_ref 0.1569
_reflns_number_gt 1748
_reflns_number_total 3720
_reflns_threshold_expression I>2sigma(I)
_cod_data_source_file qk2050.cif
_cod_data_source_block I
_cod_original_cell_volume 2053.4(13)
_cod_original_sg_symbol_H-M 'P 21/n'
_cod_database_code 2237688
_cod_database_fobs_code 2237688

loop_
_symmetry_equiv_pos_site_id
_symmetry_equiv_pos_as_xyz
1 +X,+Y,+Z
2 1/2-X,1/2+Y,1/2-Z
3 -X,-Y,-Z
4 1/2+X,1/2-Y,1/2+Z

loop_
_atom_site_type_symbol
_atom_site_label
_atom_site_fract_x
_atom_site_fract_y
_atom_site_fract_z
_atom_site_U_iso_or_equiv
_atom_site_adp_type
_atom_site_calc_flag
_atom_site_refinement_flags
_atom_site_occupancy
_atom_site_symmetry_multiplicity
O O1 0.8369(3) 0.06512(12) 0.4353(2) 0.0667(8) Uani d . 1 1
O O2 0.5966(3) -0.31177(12) 0.67112(19) 0.0615(8) Uani d . 1 1
O O3 0.7414(4) -0.40870(12) 0.5739(2) 0.0710(8) Uani d . 1 1
H H12 0.6808 -0.4176 0.6088 0.107 Uiso calc R 1 1
O O4 0.4611(3) 0.35840(12) 0.73021(19) 0.0604(8) Uani d . 1 1
O O5 0.5611(3) 0.48579(11) 0.65321(19) 0.0633(8) Uani d . 1 1
H H20 0.5129 0.4816 0.6964 0.095 Uiso calc R 1 1
C C1 0.7723(4) 0.05470(17) 0.5029(3) 0.0476(9) Uani d . 1 1
C C2 0.7402(4) -0.02157(17) 0.5437(2) 0.0445(9) Uani d . 1 1
C C3 0.6494(4) -0.00895(16) 0.6200(3) 0.0486(9) Uani d . 1 1
H H1 0.7029 -0.0318 0.6824 0.058 Uiso calc R 1 1
H H2 0.5480 -0.0330 0.5996 0.058 Uiso calc R 1 1
C C4 0.6338(4) 0.08115(17) 0.6307(3) 0.0503(10) Uani d . 1 1
H H3 0.5256 0.0963 0.6174 0.060 Uiso calc R 1 1
H H4 0.6845 0.0980 0.6967 0.060 Uiso calc R 1 1
C C5 0.7110(4) 0.11694(17) 0.5560(2) 0.0437(9) Uani d . 1 1
C C6 0.7921(4) -0.08723(17) 0.5092(3) 0.0479(9) Uani d . 1 1
H H5 0.8498 -0.0782 0.4626 0.057 Uiso calc R 1 1
C C7 0.7754(4) -0.16971(17) 0.5307(2) 0.0444(9) Uani d . 1 1
C C8 0.6881(4) -0.19778(17) 0.5944(2) 0.0459(9) Uani d . 1 1
H H6 0.6365 -0.1626 0.6265 0.055 Uiso calc R 1 1
C C9 0.6773(4) -0.27714(18) 0.6102(3) 0.0467(9) Uani d . 1 1
C C10 0.7508(4) -0.33004(18) 0.5607(3) 0.0501(10) Uani d . 1 1
C C11 0.8375(5) -0.30373(18) 0.4982(3) 0.0548(10) Uani d . 1 1
H H7 0.8880 -0.3392 0.4660 0.066 Uiso calc R 1 1
C C12 0.8498(4) -0.22375(17) 0.4831(3) 0.0521(10) Uani d . 1 1
H H8 0.9088 -0.2060 0.4404 0.062 Uiso calc R 1 1
C C13 0.5081(5) -0.2631(2) 0.7187(3) 0.0695(12) Uani d . 1 1
H H9 0.4335 -0.2347 0.6703 0.104 Uiso calc R 1 1
H H10 0.5753 -0.2268 0.7609 0.104 Uiso calc R 1 1
H H11 0.4554 -0.2948 0.7575 0.104 Uiso calc R 1 1
C C14 0.7297(4) 0.19233(17) 0.5318(2) 0.0469(9) Uani d . 1 1
H H13 0.7838 0.1983 0.4826 0.056 Uiso calc R 1 1
C C15 0.6821(4) 0.26566(16) 0.5675(2) 0.0429(9) Uani d . 1 1
C C16 0.5905(4) 0.27266(17) 0.6358(2) 0.0441(9) Uani d . 1 1
H H14 0.5571 0.2276 0.6622 0.053 Uiso calc R 1 1
C C17 0.5488(4) 0.34504(18) 0.6647(2) 0.0463(9) Uani d . 1 1
C C18 0.5994(4) 0.41270(18) 0.6257(3) 0.0489(9) Uani d . 1 1
C C19 0.6884(5) 0.40735(19) 0.5584(3) 0.0588(11) Uani d . 1 1
H H15 0.7217 0.4526 0.5323 0.071 Uiso calc R 1 1
C C20 0.7290(4) 0.33428(18) 0.5292(3) 0.0541(10) Uani d . 1 1
H H16 0.7891 0.3310 0.4829 0.065 Uiso calc R 1 1
C C21 0.3987(4) 0.29279(19) 0.7699(3) 0.0586(11) Uani d . 1 1
H H17 0.4815 0.2599 0.8044 0.088 Uiso calc R 1 1
H H18 0.3334 0.2636 0.7175 0.088 Uiso calc R 1 1
H H19 0.3389 0.3105 0.8149 0.088 Uiso calc R 1 1
O O6 0.1141(4) 0.02592(15) 0.7218(2) 0.0752(9) Uani d . 1 1
H H26 0.1194 -0.0016 0.6746 0.113 Uiso calc R 1 1
C C22 0.3617(9) -0.0071(4) 0.8151(6) 0.172(3) Uani d . 1 1
H H21 0.4563 0.0143 0.8541 0.257 Uiso calc R 1 1
H H22 0.3847 -0.0413 0.7657 0.257 Uiso calc R 1 1
H H23 0.3098 -0.0362 0.8568 0.257 Uiso calc R 1 1
C C23 0.2672(9) 0.0531(3) 0.7700(5) 0.122(2) Uani d . 1 1
H H24 0.3141 0.0781 0.7217 0.147 Uiso calc R 1 1
H H25 0.2586 0.0921 0.8191 0.147 Uiso calc R 1 1

loop_
_atom_site_aniso_label
_atom_site_aniso_U_11
_atom_site_aniso_U_22
_atom_site_aniso_U_33
_atom_site_aniso_U_12
_atom_site_aniso_U_13
_atom_site_aniso_U_23
O1 0.094(2) 0.0421(14) 0.080(2) -0.0005(13) 0.0528(19) -0.0005(12)
O2 0.069(2) 0.0486(14) 0.0746(19) 0.0009(13) 0.0332(16) 0.0090(12)
O3 0.092(2) 0.0348(14) 0.097(2) -0.0040(13) 0.0435(17) 0.0012(12)
O4 0.079(2) 0.0435(14) 0.0726(19) -0.0005(12) 0.0454(17) 0.0038(12)
O5 0.090(2) 0.0348(13) 0.078(2) 0.0002(12) 0.0455(17) -0.0016(11)
C1 0.052(3) 0.037(2) 0.057(3) -0.0001(16) 0.019(2) -0.0001(17)
C2 0.043(2) 0.040(2) 0.051(2) -0.0009(15) 0.013(2) -0.0001(16)
C3 0.056(3) 0.0378(18) 0.053(2) -0.0033(16) 0.015(2) 0.0043(15)
C4 0.061(3) 0.0409(19) 0.054(2) -0.0044(17) 0.022(2) -0.0033(16)
C5 0.046(2) 0.0357(19) 0.051(2) -0.0039(15) 0.0140(19) 0.0004(15)
C6 0.053(3) 0.043(2) 0.052(2) 0.0002(17) 0.020(2) 0.0017(16)
C7 0.049(3) 0.0351(19) 0.050(2) 0.0004(16) 0.012(2) 0.0022(15)
C8 0.049(3) 0.040(2) 0.051(2) 0.0038(16) 0.015(2) 0.0010(16)
C9 0.049(3) 0.041(2) 0.053(2) -0.0049(16) 0.017(2) 0.0039(16)
C10 0.055(3) 0.036(2) 0.059(3) -0.0047(17) 0.014(2) 0.0006(17)
C11 0.063(3) 0.039(2) 0.067(3) 0.0010(17) 0.026(2) -0.0100(17)
C12 0.061(3) 0.039(2) 0.060(3) 0.0009(17) 0.023(2) -0.0033(16)
C13 0.070(3) 0.078(3) 0.070(3) 0.007(2) 0.034(3) 0.006(2)
C14 0.054(3) 0.046(2) 0.044(2) -0.0016(17) 0.018(2) -0.0015(16)
C15 0.051(3) 0.0325(18) 0.048(2) -0.0010(15) 0.016(2) 0.0000(15)
C16 0.052(3) 0.0359(19) 0.048(2) -0.0040(16) 0.018(2) 0.0014(15)
C17 0.050(3) 0.042(2) 0.049(2) -0.0051(16) 0.018(2) -0.0027(16)
C18 0.059(3) 0.037(2) 0.054(2) -0.0043(17) 0.020(2) -0.0039(16)
C19 0.079(3) 0.038(2) 0.071(3) -0.0042(19) 0.042(3) 0.0082(18)
C20 0.072(3) 0.041(2) 0.060(3) -0.0007(18) 0.037(2) 0.0005(17)
C21 0.068(3) 0.058(2) 0.058(3) -0.0111(19) 0.033(2) -0.0002(18)
O6 0.092(3) 0.0635(18) 0.082(2) -0.0124(16) 0.0453(19) -0.0068(14)
C22 0.151(7) 0.157(6) 0.201(8) 0.001(5) 0.030(6) 0.041(6)
C23 0.158(7) 0.105(4) 0.113(5) -0.026(4) 0.051(5) 0.003(4)

loop_
_atom_type_symbol
_atom_type_description
_atom_type_scat_dispersion_real
_atom_type_scat_dispersion_imag
_atom_type_scat_source
C C 0.0033 0.0016
;
International Tables for Crystallography
(1992, Vol. C, Tables 4.2.6.8 and 6.1.1.4)
;
H H 0.0000 0.0000
;
International Tables for Crystallography
(1992, Vol. C, Table 6.1.1.4)
;
O O 0.0106 0.0060
;
International Tables for Crystallography
(1992, Vol. C, Tables 4.2.6.8 and 6.1.1.4)
;

loop_
_geom_angle_atom_site_label_1
_geom_angle_atom_site_label_2
_geom_angle_atom_site_label_3
_geom_angle
C9 O2 C13 118.0(3)
C10 O3 H12 109.5
C17 O4 C21 118.1(2)
C18 O5 H20 109.5
O1 C1 C5 125.3(3)
O1 C1 C2 126.3(3)
C5 C1 C2 108.4(3)
C6 C2 C1 118.9(3)
C6 C2 C3 131.6(3)
C1 C2 C3 109.5(3)
C2 C3 C4 106.6(3)
C2 C3 H1 110.4
C4 C3 H1 110.4
C2 C3 H2 110.4
C4 C3 H2 110.4
H1 C3 H2 108.6
C5 C4 C3 105.6(3)
C5 C4 H3 110.6
C3 C4 H3 110.6
C5 C4 H4 110.6
C3 C4 H4 110.6
H3 C4 H4 108.7
C14 C5 C1 118.7(3)
C14 C5 C4 131.5(3)
C1 C5 C4 109.8(3)
C2 C6 C7 132.3(3)
C2 C6 H5 113.8
C7 C6 H5 113.8
C12 C7 C8 118.3(3)
C12 C7 C6 117.4(3)
C8 C7 C6 124.3(3)
C9 C8 C7 120.6(3)
C9 C8 H6 119.7
C7 C8 H6 119.7
O2 C9 C8 126.1(3)
O2 C9 C10 113.8(3)
C8 C9 C10 120.1(3)
O3 C10 C11 118.2(3)
O3 C10 C9 121.5(3)
C11 C10 C9 120.3(3)
C10 C11 C12 119.7(3)
C10 C11 H7 120.1
C12 C11 H7 120.1
C11 C12 C7 121.0(3)
C11 C12 H8 119.5
C7 C12 H8 119.5
O2 C13 H9 109.5
O2 C13 H10 109.5
H9 C13 H10 109.5
O2 C13 H11 109.5
H9 C13 H11 109.5
H10 C13 H11 109.5
C5 C14 C15 132.5(3)
C5 C14 H13 113.8
C15 C14 H13 113.8
C20 C15 C16 117.7(3)
C20 C15 C14 117.2(3)
C16 C15 C14 125.0(3)
C17 C16 C15 121.2(3)
C17 C16 H14 119.4
C15 C16 H14 119.4
O4 C17 C16 125.9(3)
O4 C17 C18 114.4(3)
C16 C17 C18 119.6(3)
C19 C18 O5 118.4(3)
C19 C18 C17 120.3(3)
O5 C18 C17 121.3(3)
C18 C19 C20 119.7(3)
C18 C19 H15 120.2
C20 C19 H15 120.2
C19 C20 C15 121.5(3)
C19 C20 H16 119.3
C15 C20 H16 119.3
O4 C21 H17 109.5
O4 C21 H18 109.5
H17 C21 H18 109.5
O4 C21 H19 109.5
H17 C21 H19 109.5
H18 C21 H19 109.5
C23 O6 H26 109.5
C23 C22 H21 109.5
C23 C22 H22 109.5
H21 C22 H22 109.5
C23 C22 H23 109.5
H21 C22 H23 109.5
H22 C22 H23 109.5
C22 C23 O6 112.2(5)
C22 C23 H24 109.2
O6 C23 H24 109.2
C22 C23 H25 109.2
O6 C23 H25 109.2
H24 C23 H25 107.9

loop_
_geom_bond_atom_site_label_1
_geom_bond_atom_site_label_2
_geom_bond_distance
O1 C1 1.226(4)
O2 C9 1.368(4)
O2 C13 1.411(4)
O3 C10 1.359(4)
O3 H12 0.8200
O4 C17 1.351(4)
O4 C21 1.417(4)
O5 C18 1.370(4)
O5 H20 0.8200
C1 C5 1.469(4)
C1 C2 1.474(4)
C2 C6 1.342(4)
C2 C3 1.493(4)
C3 C4 1.553(4)
C3 H1 0.9700
C3 H2 0.9700
C4 C5 1.504(5)
C4 H3 0.9700
C4 H4 0.9700
C5 C14 1.349(4)
C6 C7 1.453(4)
C6 H5 0.9300
C7 C12 1.390(4)
C7 C8 1.394(4)
C8 C9 1.378(4)
C8 H6 0.9300
C9 C10 1.388(5)
C10 C11 1.366(5)
C11 C12 1.388(4)
C11 H7 0.9300
C12 H8 0.9300
C13 H9 0.9600
C13 H10 0.9600
C13 H11 0.9600
C14 C15 1.445(4)
C14 H13 0.9300
C15 C20 1.390(4)
C15 C16 1.395(4)
C16 C17 1.376(4)
C16 H14 0.9300
C17 C18 1.394(4)
C18 C19 1.365(5)
C19 C20 1.385(4)
C19 H15 0.9300
C20 H16 0.9300
C21 H17 0.9600
C21 H18 0.9600
C21 H19 0.9600
O6 C23 1.445(7)
O6 H26 0.8200
C22 C23 1.382(7)
C22 H21 0.9600
C22 H22 0.9600
C22 H23 0.9600
C23 H24 0.9700
C23 H25 0.9700

loop_
_geom_hbond_atom_site_label_D
_geom_hbond_atom_site_label_H
_geom_hbond_atom_site_label_A
_geom_hbond_site_symmetry_A
_geom_hbond_distance_DH
_geom_hbond_distance_HA
_geom_hbond_distance_DA
_geom_hbond_angle_DHA
O3 H12 O2 . 0.82 2.21 2.653(4) 114.3
O3 H12 O5 1_545 0.82 2.13 2.802(3) 139.3
O5 H20 O4 . 0.82 2.22 2.666(3) 114.0
O5 H20 O6 2_556 0.82 1.93 2.682(4) 151.1
O6 H26 O1 3_656 0.82 1.99 2.802(4) 172.1

loop_
_geom_torsion_atom_site_label_1
_geom_torsion_atom_site_label_2
_geom_torsion_atom_site_label_3
_geom_torsion_atom_site_label_4
_geom_torsion
O1 C1 C2 C6 3.9(6)
C5 C1 C2 C6 -177.1(3)
O1 C1 C2 C3 -175.8(4)
C5 C1 C2 C3 3.2(4)
C6 C2 C3 C4 176.9(4)
C1 C2 C3 C4 -3.5(4)
C2 C3 C4 C5 2.5(4)
O1 C1 C5 C14 -2.1(6)
C2 C1 C5 C14 178.9(3)
O1 C1 C5 C4 177.4(4)
C2 C1 C5 C4 -1.6(4)
C3 C4 C5 C14 178.8(4)
C3 C4 C5 C1 -0.6(4)
C1 C2 C6 C7 -177.4(3)
C3 C2 C6 C7 2.2(7)
C2 C6 C7 C12 -177.9(4)
C2 C6 C7 C8 3.2(6)
C12 C7 C8 C9 0.6(5)
C6 C7 C8 C9 179.5(3)
C13 O2 C9 C8 3.8(5)
C13 O2 C9 C10 -175.2(3)
C7 C8 C9 O2 179.5(3)
C7 C8 C9 C10 -1.6(5)
O2 C9 C10 O3 -0.4(5)
C8 C9 C10 O3 -179.4(3)
O2 C9 C10 C11 -179.1(3)
C8 C9 C10 C11 1.8(6)
O3 C10 C11 C12 -179.9(3)
C9 C10 C11 C12 -1.1(6)
C10 C11 C12 C7 0.1(6)
C8 C7 C12 C11 0.1(5)
C6 C7 C12 C11 -178.9(3)
C1 C5 C14 C15 178.7(4)
C4 C5 C14 C15 -0.6(7)
C5 C14 C15 C20 176.5(4)
C5 C14 C15 C16 -4.7(6)
C20 C15 C16 C17 -0.4(5)
C14 C15 C16 C17 -179.1(3)
C21 O4 C17 C16 -3.4(5)
C21 O4 C17 C18 177.1(3)
C15 C16 C17 O4 -179.9(3)
C15 C16 C17 C18 -0.4(5)
O4 C17 C18 C19 -179.8(3)
C16 C17 C18 C19 0.7(6)
O4 C17 C18 O5 0.0(5)
C16 C17 C18 O5 -179.6(3)
O5 C18 C19 C20 180.0(3)
C17 C18 C19 C20 -0.3(6)
C18 C19 C20 C15 -0.5(6)
C16 C15 C20 C19 0.8(5)
C14 C15 C20 C19 179.6(3)

loop_
_cod_related_entry_id
_cod_related_entry_database
_cod_related_entry_code
1 ChemSpider 30658394
